data_4330177
loop_
_publ_author_name
'Mihail Atanasov'
'Peter Comba'
'Stefan Helmle'

_publ_contact_author_address
;Prof Peter Comba
Anorganisch-Chemisches Institut
Universit\"at Heidelberg
Im Neuenheimer Feld 270
69120 Heidelberg
Germany
;
_publ_contact_author_email Peter.Comba@aci.uni-heidelberg.de
_publ_contact_author_fax '++49 6221 546617'
_publ_contact_author_name 'Prof. Peter Comba'
_publ_contact_author_phone '++49 6221 548453'
_publ_section_title
;
 Cyanide-Bridged FeIII-CuIIComplexes: Jahn-Teller Isomerism and Its
 Influence on the Magnetic Properties
;
_journal_name_full 'Inorganic Chemistry'
_journal_page_first 9357
_journal_page_last 9368
_journal_paper_doi 10.1021/ic301122h
_journal_volume 51
_journal_year 2012
_chemical_formula_sum 'C41 H48 B Cu F4 Fe N10 O11'
_chemical_formula_weight 1063.09
_space_group_IT_number 14
_symmetry_cell_setting monoclinic
_symmetry_Int_Tables_number 14
_symmetry_space_group_name_Hall '-P 2ybc'
_symmetry_space_group_name_H-M 'P 1 21/c 1'
_atom_sites_solution_hydrogens geom
_atom_sites_solution_primary direct
_atom_sites_solution_secondary difmap
_audit_creation_method SHELXL-97
_cell_angle_alpha 90.00
_cell_angle_beta 98.29(3)
_cell_angle_gamma 90.00
_cell_formula_units_Z 4
_cell_length_a 14.547(3)
_cell_length_b 8.7751(18)
_cell_length_c 36.276(7)
_cell_measurement_reflns_used 6750
_cell_measurement_temperature 200(2)
_cell_measurement_theta_max 47.4
_cell_measurement_theta_min 3.8
_cell_volume 4582.3(16)
_computing_cell_refinement 'STOE XCELL'
_computing_data_collection 'STOE EXPOSE'
_computing_data_reduction XRED
_computing_structure_refinement 'SHELXL-97 (Sheldrick, 2008)'
_computing_structure_solution 'SHELXS-97 (Sheldrick, 2008)'
_diffrn_ambient_temperature 200(2)
_diffrn_measured_fraction_theta_full 0.990
_diffrn_measured_fraction_theta_max 0.990
_diffrn_measurement_device_type 'STOE IPDS I'
_diffrn_measurement_method 'image plate'
_diffrn_radiation_monochromator graphite
_diffrn_radiation_probe x-ray
_diffrn_radiation_type MoK\a
_diffrn_radiation_wavelength 0.71073
_diffrn_reflns_av_R_equivalents 0.1589
_diffrn_reflns_av_sigmaI/netI 0.2262
_diffrn_reflns_limit_h_max 16
_diffrn_reflns_limit_h_min -16
_diffrn_reflns_limit_k_max 10
_diffrn_reflns_limit_k_min -9
_diffrn_reflns_limit_l_max 41
_diffrn_reflns_limit_l_min -41
_diffrn_reflns_number 28591
_diffrn_reflns_theta_full 24.24
_diffrn_reflns_theta_max 24.24
_diffrn_reflns_theta_min 1.94
_diffrn_source 'fine-focus sealed tube'
_exptl_absorpt_coefficient_mu 0.867
_exptl_absorpt_correction_type none
_exptl_crystal_colour green
_exptl_crystal_density_diffrn 1.541
_exptl_crystal_description plates
_exptl_crystal_F_000 2192
_exptl_crystal_size_max 0.197
_exptl_crystal_size_mid 0.088
_exptl_crystal_size_min 0.055
_refine_diff_density_max 0.968
_refine_diff_density_min -0.361
_refine_diff_density_rms 0.084
_refine_ls_extinction_method none
_refine_ls_goodness_of_fit_ref 0.701
_refine_ls_hydrogen_treatment constr
_refine_ls_matrix_type full
_refine_ls_number_parameters 634
_refine_ls_number_reflns 7320
_refine_ls_number_restraints 1
_refine_ls_restrained_S_all 0.712
_refine_ls_R_factor_all 0.1319
_refine_ls_R_factor_gt 0.0496
_refine_ls_shift/su_max 0.009
_refine_ls_shift/su_mean 0.000
_refine_ls_structure_factor_coef Fsqd
_refine_ls_weighting_details 'calc w=1/[\s^2^(Fo^2^)+(0.0319P)^2^+0.0000P] where P=(Fo^2^+2Fc^2^)/3'
_refine_ls_weighting_scheme calc
_refine_ls_wR_factor_gt 0.0961
_refine_ls_wR_factor_ref 0.1116
_reflns_number_gt 3065
_reflns_number_total 7320
_reflns_threshold_expression >2\s(I)
_cod_data_source_file ic301122h_si_001_1.cif
_cod_data_source_block sh6a
_cod_original_sg_symbol_H-M 'P 21/c'
_cod_database_code 4330177

loop_
_symmetry_equiv_pos_as_xyz
'x, y, z'
'-x, y+1/2, -z+1/2'
'-x, -y, -z'
'x, -y-1/2, z-1/2'

loop_
_atom_site_label
_atom_site_type_symbol
_atom_site_fract_x
_atom_site_fract_y
_atom_site_fract_z
_atom_site_U_iso_or_equiv
_atom_site_adp_type
_atom_site_occupancy
_atom_site_symmetry_multiplicity
_atom_site_calc_flag
_atom_site_refinement_flags
Cu1 Cu 0.56658(5) 0.40372(9) 0.39170(2) 0.0256(2) Uani 1 1 d .
Fe1 Fe 0.27571(6) 0.34457(10) 0.30117(3) 0.0251(2) Uani 1 1 d .
N4 N 0.4551(4) 0.3621(5) 0.35739(14) 0.0245(13) Uani 1 1 d .
N32 N 0.1722(3) 0.3405(6) 0.26467(14) 0.0272(13) Uani 1 1 d .
F4 F 0.4761(3) 0.0988(4) 0.58542(11) 0.0488(11) Uani 1 1 d .
C34 C 0.3871(5) 0.3528(6) 0.33642(17) 0.0218(15) Uani 1 1 d .
O6 O 0.8780(3) 0.3981(5) 0.46284(12) 0.0380(12) Uani 1 1 d .
H6 H 0.9139 0.3526 0.4795 0.057 Uiso 1 1 calc R
O5 O 0.8967(3) 0.1705(5) 0.43272(14) 0.0384(12) Uani 1 1 d .
H5 H 0.9487 0.2047 0.4293 0.058 Uiso 1 1 calc R
O4 O 0.9149(3) 0.3798(6) 0.35711(13) 0.0451(13) Uani 1 1 d .
O56 O 0.0995(3) 0.1965(5) 0.21441(13) 0.0398(13) Uani 1 1 d .
F3 F 0.6296(3) 0.1210(6) 0.58758(13) 0.0765(15) Uani 1 1 d .
N2 N 0.6207(4) 0.5500(5) 0.35991(14) 0.0251(13) Uani 1 1 d .
O3 O 0.9379(3) 0.5547(6) 0.40135(15) 0.0506(14) Uani 1 1 d .
N3 N 0.6710(3) 0.4766(5) 0.42999(13) 0.0225(13) Uani 1 1 d .
N31 N 0.2976(3) 0.1423(5) 0.28072(14) 0.0262(13) Uani 1 1 d .
C19 C 0.7052(4) 0.5984(7) 0.37418(16) 0.0230(14) Uani 1 1 d .
N98 N 0.3988(5) 0.5120(6) 0.25168(17) 0.0407(16) Uani 1 1 d .
N1 N 0.5262(4) 0.3039(5) 0.43485(14) 0.0278(14) Uani 1 1 d .
C51 C 0.3670(5) 0.0443(7) 0.29172(19) 0.0336(18) Uani 1 1 d .
H51 H 0.4133 0.0710 0.3119 0.040 Uiso 1 1 calc R
C23 C 0.5794(4) 0.6094(7) 0.32778(17) 0.0302(16) Uani 1 1 d .
H23 H 0.5189 0.5755 0.3178 0.036 Uiso 1 1 calc R
N7 N 0.6715(4) 0.2170(5) 0.38186(14) 0.0253(13) Uani 1 1 d .
F2 F 0.5493(3) 0.3256(5) 0.59621(13) 0.0734(15) Uani 1 1 d .
F1 F 0.5654(3) 0.1484(6) 0.63989(11) 0.0728(15) Uani 1 1 d .
C25 C 0.6246(5) 0.1205(7) 0.35183(18) 0.0408(19) Uani 1 1 d .
H25A H 0.6092 0.1815 0.3292 0.061 Uiso 1 1 calc R
H25B H 0.5675 0.0787 0.3592 0.061 Uiso 1 1 calc R
H25C H 0.6659 0.0368 0.3471 0.061 Uiso 1 1 calc R
C58 C 0.1526(4) 0.5877(7) 0.28686(17) 0.0265(15) Uani 1 1 d .
C99 C 0.2192(5) 0.2527(7) 0.3411(2) 0.0322(18) Uani 1 1 d .
O2 O 0.8078(3) 0.1870(5) 0.51114(13) 0.0453(13) Uani 1 1 d .
C24 C 0.6446(5) 0.6172(7) 0.44952(18) 0.0359(17) Uani 1 1 d .
H24A H 0.6965 0.6482 0.4683 0.054 Uiso 1 1 calc R
H24B H 0.5900 0.5957 0.4617 0.054 Uiso 1 1 calc R
H24C H 0.6301 0.6995 0.4313 0.054 Uiso 1 1 calc R
C54 C 0.2346(4) -0.0360(7) 0.23426(18) 0.0285(16) Uani 1 1 d .
H54 H 0.1874 -0.0619 0.2143 0.034 Uiso 1 1 calc R
O1 O 0.7473(4) -0.0172(6) 0.48025(14) 0.0534(15) Uani 1 1 d .
C55 C 0.2326(4) 0.1018(7) 0.25248(16) 0.0236(14) Uani 1 1 d .
C4 C 0.7487(4) 0.5189(7) 0.40942(17) 0.0250(16) Uani 1 1 d .
H4 H 0.7900 0.5930 0.4249 0.030 Uiso 1 1 calc R
C18 C 0.4427(5) 0.2488(7) 0.43757(19) 0.0322(17) Uani 1 1 d .
H18 H 0.3965 0.2524 0.4162 0.039 Uiso 1 1 calc R
O57 O 0.0511(3) 0.4919(5) 0.23516(14) 0.0447(14) Uani 1 1 d .
C62 C 0.2601(5) 0.6469(7) 0.33803(19) 0.0348(17) Uani 1 1 d .
H62 H 0.3125 0.6193 0.3556 0.042 Uiso 1 1 calc R
C22 C 0.6223(5) 0.7187(7) 0.30874(19) 0.0330(17) Uani 1 1 d .
H22 H 0.5927 0.7582 0.2857 0.040 Uiso 1 1 calc R
C10 C 0.7674(5) 0.1163(8) 0.4811(2) 0.0372(18) Uani 1 1 d .
C2 C 0.6861(4) 0.3525(7) 0.45834(17) 0.0246(15) Uani 1 1 d .
H2 H 0.7182 0.3976 0.4821 0.030 Uiso 1 1 calc R
C53 C 0.3055(5) -0.1334(7) 0.24544(18) 0.0350(18) Uani 1 1 d .
H53 H 0.3086 -0.2285 0.2332 0.042 Uiso 1 1 calc R
C15 C 0.5731(5) 0.2389(7) 0.49823(19) 0.0336(18) Uani 1 1 d .
H15 H 0.6202 0.2374 0.5193 0.040 Uiso 1 1 calc R
C98 C 0.3528(5) 0.4460(7) 0.2697(2) 0.0295(17) Uani 1 1 d .
C14 C 0.5913(5) 0.2988(7) 0.46509(17) 0.0270(16) Uani 1 1 d .
C57 C 0.1165(5) 0.4697(7) 0.25880(19) 0.0287(16) Uani 1 1 d .
C5 C 0.8077(4) 0.3826(7) 0.40037(17) 0.0278(16) Uani 1 1 d .
C52 C 0.3721(5) -0.0953(7) 0.27416(19) 0.0381(18) Uani 1 1 d .
H52 H 0.4217 -0.1634 0.2821 0.046 Uiso 1 1 calc R
C13 C 0.9967(5) 0.4368(11) 0.3431(2) 0.070(3) Uani 1 1 d .
H13A H 0.9851 0.5410 0.3338 0.105 Uiso 1 1 calc R
H13B H 1.0108 0.3713 0.3227 0.105 Uiso 1 1 calc R
H13C H 1.0495 0.4368 0.3632 0.105 Uiso 1 1 calc R
C59 C 0.1102(5) 0.7287(7) 0.2877(2) 0.0335(18) Uani 1 1 d .
H59 H 0.0577 0.7544 0.2701 0.040 Uiso 1 1 calc R
C9 C 0.8365(4) 0.2924(7) 0.43685(18) 0.0281(16) Uani 1 1 d .
C20 C 0.7511(5) 0.7096(7) 0.35663(19) 0.0307(17) Uani 1 1 d .
H20 H 0.8110 0.7439 0.3672 0.037 Uiso 1 1 calc R
C11 C 0.8283(6) 0.0990(10) 0.5449(2) 0.061(2) Uani 1 1 d .
H11A H 0.7704 0.0772 0.5549 0.091 Uiso 1 1 calc R
H11B H 0.8702 0.1571 0.5634 0.091 Uiso 1 1 calc R
H11C H 0.8581 0.0030 0.5396 0.091 Uiso 1 1 calc R
C16 C 0.4875(5) 0.1818(7) 0.50075(19) 0.0352(17) Uani 1 1 d .
H16 H 0.4746 0.1392 0.5235 0.042 Uiso 1 1 calc R
C12 C 0.8944(5) 0.4508(8) 0.3867(2) 0.0367(19) Uani 1 1 d .
C8 C 0.6978(4) 0.1250(6) 0.41573(16) 0.0273(16) Uani 1 1 d .
H8A H 0.7398 0.0416 0.4103 0.033 Uiso 1 1 calc R
H8B H 0.6415 0.0786 0.4234 0.033 Uiso 1 1 calc R
C6 C 0.7559(4) 0.2776(7) 0.37045(17) 0.0289(16) Uani 1 1 d .
H6A H 0.7400 0.3354 0.3470 0.035 Uiso 1 1 calc R
H6B H 0.7971 0.1922 0.3657 0.035 Uiso 1 1 calc R
N33 N 0.2259(3) 0.5474(5) 0.31144(14) 0.0257(13) Uani 1 1 d .
C17 C 0.4196(5) 0.1859(7) 0.47010(19) 0.0369(18) Uani 1 1 d .
H17 H 0.3590 0.1472 0.4712 0.044 Uiso 1 1 calc R
C56 C 0.1594(4) 0.2141(7) 0.24104(18) 0.0273(16) Uani 1 1 d .
N99 N 0.1850(4) 0.2020(6) 0.36502(19) 0.0469(17) Uani 1 1 d .
B1 B 0.5549(6) 0.1684(10) 0.6029(2) 0.038(2) Uani 1 1 d .
C21 C 0.7083(5) 0.7683(7) 0.32394(19) 0.0320(17) Uani 1 1 d .
H21 H 0.7387 0.8446 0.3115 0.038 Uiso 1 1 calc R
C1 C 0.7462(5) 0.2227(7) 0.44714(18) 0.0276(16) Uani 1 1 d .
C60 C 0.1464(5) 0.8301(8) 0.3147(2) 0.0354(17) Uani 1 1 d .
H60 H 0.1201 0.9289 0.3156 0.043 Uiso 1 1 calc R
C61 C 0.2203(5) 0.7884(7) 0.3402(2) 0.0384(19) Uani 1 1 d .
H61 H 0.2443 0.8569 0.3595 0.046 Uiso 1 1 calc R
O93 O 0.9986(4) 0.3280(6) 0.52417(17) 0.0647(17) Uani 1 1 d .
H93 H 1.0214 0.3966 0.5389 0.097 Uiso 1 1 calc R
O94 O 0.0741(4) 0.2490(7) 0.42458(17) 0.0652(17) Uani 1 1 d D
H94 H 0.0933 0.2229 0.4047 0.098 Uiso 1 1 calc R
O95 O 0.9020(6) 0.9659(12) 0.3407(3) 0.124(3) Uani 1 1 d .
H95 H 0.9205 0.9984 0.3212 0.186 Uiso 1 1 calc R
C93 C 1.0599(7) 0.2020(11) 0.5266(3) 0.098(4) Uani 1 1 d .
H93A H 1.1152 0.2290 0.5154 0.147 Uiso 1 1 calc R
H93B H 1.0286 0.1152 0.5131 0.147 Uiso 1 1 calc R
H93C H 1.0783 0.1746 0.5528 0.147 Uiso 1 1 calc R
C95 C 0.9736(9) 0.9480(16) 0.3670(4) 0.126(5) Uani 1 1 d .
H95A H 1.0173 1.0325 0.3661 0.189 Uiso 1 1 calc R
H95B H 1.0048 0.8515 0.3632 0.189 Uiso 1 1 calc R
H95C H 0.9521 0.9466 0.3914 0.189 Uiso 1 1 calc R
C94 C 0.1475(10) 0.387(2) 0.4470(4) 0.282(15) Uani 1 1 d D
H94A H 0.1127 0.4511 0.4622 0.422 Uiso 1 1 calc R
H94B H 0.1724 0.4494 0.4284 0.422 Uiso 1 1 calc R
H94C H 0.1987 0.3368 0.4631 0.422 Uiso 1 1 calc R

loop_
_atom_site_aniso_label
_atom_site_aniso_U_11
_atom_site_aniso_U_22
_atom_site_aniso_U_33
_atom_site_aniso_U_23
_atom_site_aniso_U_13
_atom_site_aniso_U_12
Cu1 0.0248(5) 0.0282(4) 0.0233(4) 0.0024(4) 0.0021(4) -0.0015(4)
Fe1 0.0246(5) 0.0229(5) 0.0270(5) -0.0022(4) 0.0006(4) 0.0010(4)
N4 0.031(3) 0.019(3) 0.024(3) 0.009(2) 0.005(3) 0.000(2)
N32 0.026(3) 0.022(3) 0.033(3) -0.002(3) 0.003(3) 0.002(3)
F4 0.047(3) 0.044(2) 0.050(3) 0.014(2) -0.011(2) -0.014(2)
C34 0.028(4) 0.018(3) 0.020(4) -0.001(3) 0.010(3) 0.004(3)
O6 0.034(3) 0.037(3) 0.039(3) 0.006(2) -0.006(2) -0.001(2)
O5 0.030(3) 0.036(3) 0.051(3) 0.011(2) 0.012(3) 0.013(2)
O4 0.033(3) 0.060(3) 0.047(3) 0.014(3) 0.017(3) 0.001(2)
O56 0.034(3) 0.034(3) 0.045(3) -0.014(2) -0.013(3) 0.003(2)
F3 0.062(3) 0.104(4) 0.065(3) -0.028(3) 0.013(3) 0.011(3)
N2 0.027(3) 0.020(3) 0.028(3) 0.002(2) 0.005(3) 0.005(2)
O3 0.035(3) 0.050(3) 0.068(4) 0.006(3) 0.010(3) -0.013(3)
N3 0.030(3) 0.017(3) 0.022(3) 0.000(2) 0.007(3) 0.007(2)
N31 0.023(3) 0.026(3) 0.031(3) 0.003(3) 0.008(3) 0.000(2)
C19 0.020(4) 0.021(3) 0.029(4) -0.007(3) 0.007(3) 0.000(3)
N98 0.055(4) 0.030(3) 0.038(4) -0.009(3) 0.013(3) 0.002(3)
N1 0.025(3) 0.028(3) 0.031(3) -0.008(2) 0.006(3) -0.002(3)
C51 0.034(4) 0.033(4) 0.032(4) 0.001(3) 0.000(3) 0.013(3)
C23 0.029(4) 0.033(4) 0.029(4) 0.011(3) 0.005(3) 0.007(3)
N7 0.025(3) 0.026(3) 0.024(3) -0.002(2) -0.001(3) -0.002(2)
F2 0.079(4) 0.050(3) 0.086(4) 0.001(3) -0.006(3) -0.007(3)
F1 0.065(3) 0.118(4) 0.034(3) 0.010(3) 0.000(2) -0.020(3)
C25 0.049(5) 0.036(4) 0.037(4) -0.017(3) 0.006(4) -0.002(4)
C58 0.024(4) 0.030(4) 0.025(4) 0.005(3) 0.005(3) -0.002(3)
C99 0.034(5) 0.027(4) 0.039(5) -0.007(3) 0.012(4) 0.002(3)
O2 0.049(3) 0.049(3) 0.033(3) 0.016(3) -0.009(3) -0.001(3)
C24 0.042(4) 0.029(4) 0.036(4) -0.012(3) 0.006(3) 0.004(3)
C54 0.020(4) 0.040(4) 0.025(4) 0.000(3) 0.003(3) -0.002(3)
O1 0.073(4) 0.030(3) 0.057(4) 0.016(3) 0.009(3) -0.001(3)
C55 0.025(4) 0.025(3) 0.022(3) -0.004(3) 0.006(3) -0.008(3)
C4 0.020(4) 0.023(3) 0.031(4) 0.001(3) -0.001(3) -0.004(3)
C18 0.030(4) 0.033(4) 0.034(4) 0.005(3) 0.008(4) -0.002(3)
O57 0.041(3) 0.036(3) 0.049(3) -0.015(2) -0.020(3) 0.013(2)
C62 0.034(4) 0.033(4) 0.036(4) -0.009(3) 0.001(3) -0.005(3)
C22 0.040(5) 0.031(4) 0.031(4) 0.009(3) 0.014(4) 0.003(3)
C10 0.030(4) 0.039(5) 0.043(5) 0.007(4) 0.009(4) 0.004(4)
C2 0.022(4) 0.027(4) 0.024(4) -0.001(3) -0.001(3) 0.005(3)
C53 0.050(5) 0.026(4) 0.030(4) -0.004(3) 0.007(4) -0.001(3)
C15 0.040(5) 0.032(4) 0.030(4) 0.008(3) 0.006(4) 0.014(3)
C98 0.032(4) 0.024(4) 0.031(4) -0.003(3) -0.001(4) -0.001(3)
C14 0.034(4) 0.025(4) 0.021(4) -0.001(3) -0.001(3) 0.010(3)
C57 0.028(4) 0.029(4) 0.028(4) -0.002(3) 0.002(3) -0.006(3)
C5 0.030(4) 0.024(4) 0.029(4) 0.001(3) 0.003(3) 0.008(3)
C52 0.048(5) 0.021(3) 0.048(5) 0.002(4) 0.014(4) 0.017(4)
C13 0.043(5) 0.101(7) 0.071(6) 0.038(6) 0.026(5) 0.003(5)
C59 0.028(4) 0.031(4) 0.043(5) 0.001(3) 0.010(4) 0.001(3)
C9 0.021(4) 0.024(4) 0.037(4) -0.001(3) -0.003(3) 0.005(3)
C20 0.025(4) 0.024(4) 0.045(4) 0.003(3) 0.010(4) 0.002(3)
C11 0.067(6) 0.073(6) 0.039(5) 0.015(5) -0.007(4) 0.004(5)
C16 0.049(5) 0.031(4) 0.031(4) 0.005(3) 0.024(4) 0.009(4)
C12 0.028(4) 0.041(5) 0.039(5) 0.019(4) -0.001(4) 0.007(4)
C8 0.030(4) 0.019(4) 0.032(4) 0.005(3) 0.002(3) 0.010(3)
C6 0.031(4) 0.033(4) 0.024(4) 0.002(3) 0.009(3) 0.014(3)
N33 0.023(3) 0.029(3) 0.025(3) -0.003(2) 0.004(3) -0.002(2)
C17 0.037(4) 0.037(4) 0.040(4) 0.000(4) 0.018(4) 0.005(3)
C56 0.027(4) 0.027(4) 0.028(4) 0.001(3) 0.005(3) -0.001(3)
N99 0.051(4) 0.039(4) 0.054(4) 0.006(3) 0.020(4) -0.001(3)
B1 0.037(5) 0.048(5) 0.025(5) 0.002(4) -0.006(4) 0.009(5)
C21 0.041(5) 0.019(3) 0.040(4) 0.003(3) 0.018(4) 0.007(3)
C1 0.031(4) 0.025(4) 0.026(4) 0.006(3) 0.004(3) 0.006(3)
C60 0.030(4) 0.029(4) 0.050(5) -0.002(4) 0.015(4) 0.005(3)
C61 0.039(5) 0.032(4) 0.047(5) -0.018(4) 0.017(4) 0.001(4)
O93 0.059(4) 0.042(3) 0.083(5) 0.004(3) -0.024(3) -0.003(3)
O94 0.059(4) 0.080(4) 0.057(4) 0.008(3) 0.013(3) 0.007(3)
O95 0.112(7) 0.155(8) 0.112(7) -0.027(6) 0.037(6) -0.031(6)
C93 0.092(8) 0.082(8) 0.110(9) -0.017(7) -0.016(7) 0.016(6)
C95 0.081(9) 0.182(14) 0.120(11) -0.052(10) 0.035(8) 0.005(9)
C94 0.22(2) 0.54(4) 0.088(11) 0.111(18) 0.045(12) 0.27(3)

loop_
_atom_type_symbol
_atom_type_description
_atom_type_scat_dispersion_real
_atom_type_scat_dispersion_imag
_atom_type_scat_source
C C 0.0033 0.0016 'International Tables Vol C Tables 4.2.6.8 and 6.1.1.4'
H H 0.0000 0.0000 'International Tables Vol C Tables 4.2.6.8 and 6.1.1.4'
N N 0.0061 0.0033 'International Tables Vol C Tables 4.2.6.8 and 6.1.1.4'
Cu Cu 0.3201 1.2651 'International Tables Vol C Tables 4.2.6.8 and 6.1.1.4'
Fe Fe 0.3463 0.8444 'International Tables Vol C Tables 4.2.6.8 and 6.1.1.4'
B B 0.0013 0.0007 'International Tables Vol C Tables 4.2.6.8 and 6.1.1.4'
O O 0.0106 0.0060 'International Tables Vol C Tables 4.2.6.8 and 6.1.1.4'
F F 0.0171 0.0103 'International Tables Vol C Tables 4.2.6.8 and 6.1.1.4'

loop_
_geom_angle_atom_site_label_1
_geom_angle_atom_site_label_2
_geom_angle_atom_site_label_3
_geom_angle
N4 Cu1 N1 96.3(2)
N4 Cu1 N2 96.6(2)
N1 Cu1 N2 162.6(2)
N4 Cu1 N3 170.6(2)
N1 Cu1 N3 82.7(2)
N2 Cu1 N3 82.6(2)
N4 Cu1 N7 106.22(19)
N1 Cu1 N7 95.0(2)
N2 Cu1 N7 92.5(2)
N3 Cu1 N7 83.20(18)
N32 Fe1 C34 176.3(3)
N32 Fe1 C98 93.8(2)
C34 Fe1 C98 82.6(3)
N32 Fe1 C99 97.9(3)
C34 Fe1 C99 85.8(3)
C98 Fe1 C99 168.0(3)
N32 Fe1 N31 82.7(2)
C34 Fe1 N31 96.8(2)
C98 Fe1 N31 93.1(2)
C99 Fe1 N31 90.9(2)
N32 Fe1 N33 82.5(2)
C34 Fe1 N33 97.9(2)
C98 Fe1 N33 87.5(2)
C99 Fe1 N33 91.5(2)
N31 Fe1 N33 165.2(2)
C34 N4 Cu1 173.2(4)
C57 N32 C56 122.0(5)
C57 N32 Fe1 119.2(4)
C56 N32 Fe1 118.4(4)
N4 C34 Fe1 177.9(5)
C12 O4 C13 114.8(6)
C19 N2 C23 119.2(5)
C19 N2 Cu1 113.9(4)
C23 N2 Cu1 126.8(4)
C4 N3 C2 118.8(4)
C4 N3 C24 107.2(5)
C2 N3 C24 107.3(5)
C4 N3 Cu1 106.6(4)
C2 N3 Cu1 105.4(3)
C24 N3 Cu1 111.6(4)
C55 N31 C51 118.4(5)
C55 N31 Fe1 113.2(4)
C51 N31 Fe1 128.4(4)
N2 C19 C20 121.6(6)
N2 C19 C4 115.6(5)
C20 C19 C4 122.8(6)
C18 N1 C14 118.3(6)
C18 N1 Cu1 127.4(4)
C14 N1 Cu1 114.3(4)
N31 C51 C52 121.1(6)
N2 C23 C22 121.8(6)
C6 N7 C25 108.7(5)
C6 N7 C8 108.0(5)
C25 N7 C8 109.8(5)
C6 N7 Cu1 113.0(4)
C25 N7 Cu1 106.2(4)
C8 N7 Cu1 111.1(4)
N33 C58 C59 122.5(6)
N33 C58 C57 116.1(6)
C59 C58 C57 121.4(6)
N99 C99 Fe1 178.2(6)
C10 O2 C11 117.7(6)
C53 C54 C55 118.5(6)
N31 C55 C54 122.5(6)
N31 C55 C56 116.2(5)
C54 C55 C56 121.2(5)
N3 C4 C19 106.4(5)
N3 C4 C5 113.7(5)
C19 C4 C5 111.0(5)
N1 C18 C17 123.1(6)
N33 C62 C61 120.7(6)
C21 C22 C23 118.3(6)
O1 C10 O2 123.8(7)
O1 C10 C1 123.3(7)
O2 C10 C1 112.9(6)
N3 C2 C14 107.1(5)
N3 C2 C1 113.2(5)
C14 C2 C1 112.4(5)
C54 C53 C52 120.1(6)
C16 C15 C14 119.7(6)
N98 C98 Fe1 177.2(6)
N1 C14 C15 121.7(6)
N1 C14 C2 114.2(6)
C15 C14 C2 123.9(6)
O57 C57 N32 128.7(6)
O57 C57 C58 122.6(6)
N32 C57 C58 108.7(5)
C4 C5 C6 112.7(5)
C4 C5 C12 105.9(5)
C6 C5 C12 110.3(5)
C4 C5 C9 107.8(5)
C6 C5 C9 110.0(5)
C12 C5 C9 109.9(5)
C53 C52 C51 119.3(6)
C60 C59 C58 118.0(6)
O6 C9 O5 111.3(5)
O6 C9 C1 113.6(5)
O5 C9 C1 106.9(5)
O6 C9 C5 106.0(5)
O5 C9 C5 113.2(5)
C1 C9 C5 106.0(5)
C21 C20 C19 118.5(6)
C15 C16 C17 119.6(7)
O3 C12 O4 124.0(7)
O3 C12 C5 124.1(7)
O4 C12 C5 111.8(6)
N7 C8 C1 110.7(5)
N7 C6 C5 111.5(5)
C58 N33 C62 119.1(5)
C58 N33 Fe1 113.1(4)
C62 N33 Fe1 127.8(4)
C16 C17 C18 117.6(6)
O56 C56 N32 127.3(6)
O56 C56 C55 123.2(6)
N32 C56 C55 109.4(5)
F1 B1 F3 112.9(6)
F1 B1 F4 111.9(7)
F3 B1 F4 109.8(7)
F1 B1 F2 107.4(7)
F3 B1 F2 105.1(7)
F4 B1 F2 109.5(6)
C20 C21 C22 120.6(6)
C8 C1 C2 113.6(5)
C8 C1 C10 106.0(5)
C2 C1 C10 107.2(5)
C8 C1 C9 111.2(5)
C2 C1 C9 108.0(5)
C10 C1 C9 110.8(5)
C61 C60 C59 119.6(6)
C60 C61 C62 120.1(6)

loop_
_geom_bond_atom_site_label_1
_geom_bond_atom_site_label_2
_geom_bond_distance
Cu1 N4 1.932(6)
Cu1 N1 1.956(5)
Cu1 N2 1.964(5)
Cu1 N3 2.009(5)
Cu1 N7 2.301(5)
Fe1 N32 1.856(5)
Fe1 C34 1.915(7)
Fe1 C98 1.930(8)
Fe1 C99 1.940(8)
Fe1 N31 1.967(5)
Fe1 N33 1.977(5)
N4 C34 1.161(7)
N32 C57 1.392(8)
N32 C56 1.398(8)
F4 B1 1.371(9)
O6 C9 1.396(7)
O5 C9 1.404(7)
O4 C12 1.313(8)
O4 C13 1.450(9)
O56 C56 1.214(7)
F3 B1 1.356(9)
N2 C19 1.332(7)
N2 C23 1.338(7)
O3 C12 1.190(8)
N3 C4 1.489(8)
N3 C2 1.492(7)
N3 C24 1.500(7)
N31 C55 1.339(7)
N31 C51 1.342(7)
C19 C20 1.387(8)
C19 C4 1.513(8)
N98 C98 1.155(8)
N1 C18 1.324(8)
N1 C14 1.343(7)
C51 C52 1.388(9)
C23 C22 1.382(9)
N7 C6 1.453(8)
N7 C25 1.468(7)
N7 C8 1.474(7)
F2 B1 1.401(9)
F1 B1 1.338(9)
C58 N33 1.335(7)
C58 C59 1.384(9)
C58 C57 1.493(9)
C99 N99 1.151(8)
O2 C10 1.317(8)
O2 C11 1.443(8)
C54 C53 1.356(8)
C54 C55 1.380(8)
O1 C10 1.206(8)
C55 C56 1.466(8)
C4 C5 1.535(8)
C18 C17 1.387(9)
O57 C57 1.202(7)
C62 N33 1.342(7)
C62 C61 1.378(9)
C22 C21 1.364(9)
C10 C1 1.541(9)
C2 C14 1.509(9)
C2 C1 1.527(8)
C53 C52 1.359(9)
C15 C16 1.358(9)
C15 C14 1.372(9)
C5 C6 1.536(8)
C5 C12 1.540(9)
C5 C9 1.547(8)
C59 C60 1.371(9)
C9 C1 1.543(9)
C20 C21 1.359(9)
C16 C17 1.378(9)
C8 C1 1.516(8)
C60 C61 1.363(9)
O93 C93 1.415(10)
O94 C94 1.734(16)
O95 C95 1.318(12)
